data_7243101
loop_
_publ_author_name
'Qiu, Qi-Ming'
'Yang, Guo-Yu'

_publ_section_title
;
 From [B6O13]8&#x2212; to [GaB5O13]8&#x2212; to
 [Ga{B5O9(OH)}{BO(OH)2}]2&#x2212;: synthesis, structure and nonlinear
 optical properties of new metal borates
;
_journal_issue 30
_journal_name_full CrystEngComm
_journal_page_first 5200
_journal_page_last 5207
_journal_paper_doi 10.1039/D1CE00719J
_journal_volume 23
_journal_year 2021
_chemical_formula_sum 'B6 Cs Ga H3 Na O13'
_chemical_formula_weight 501.50
_space_group_crystal_system triclinic
_space_group_IT_number 2
_space_group_name_Hall '-P 1'
_space_group_name_H-M_alt 'P -1'
_atom_sites_solution_hydrogens difmap
_audit_creation_method SHELXL-2018/3
_audit_update_record
;
2021-04-29 deposited with the CCDC.	2021-06-22 downloaded from the CCDC.
;
_cell_angle_alpha 108.567(10)
_cell_angle_beta 93.633(11)
_cell_angle_gamma 90.442(11)
_cell_formula_units_Z 2
_cell_length_a 7.027(2)
_cell_length_b 8.039(2)
_cell_length_c 11.442(4)
_cell_measurement_reflns_used 1557
_cell_measurement_temperature 296(2)
_cell_measurement_theta_max 24.84
_cell_measurement_theta_min 2.91
_cell_volume 611.2(3)
_computing_cell_refinement 'Bruker SAINT'
_computing_data_collection 'Bruker APEX2'
_computing_data_reduction 'Bruker SAINT'
_computing_molecular_graphics 'Bruker SHELXTL'
_computing_publication_material 'Bruker SHELXTL'
_computing_structure_refinement 'SHELXL-2018/3 (Sheldrick, 2018)'
_computing_structure_solution 'SHELXL-2018/3 (Sheldrick, 2018)'
_diffrn_ambient_temperature 296(2)
_diffrn_measured_fraction_theta_full 0.999
_diffrn_measured_fraction_theta_max 0.985
_diffrn_measurement_device_type 'CCD area detector'
_diffrn_measurement_method 'phi and omega scans'
_diffrn_radiation_type MoK\a
_diffrn_radiation_wavelength 0.71073
_diffrn_reflns_av_R_equivalents 0.0557
_diffrn_reflns_av_unetI/netI 0.0763
_diffrn_reflns_Laue_measured_fraction_full 0.999
_diffrn_reflns_Laue_measured_fraction_max 0.985
_diffrn_reflns_limit_h_max 9
_diffrn_reflns_limit_h_min -9
_diffrn_reflns_limit_k_max 11
_diffrn_reflns_limit_k_min -10
_diffrn_reflns_limit_l_max 15
_diffrn_reflns_limit_l_min -15
_diffrn_reflns_number 7926
_diffrn_reflns_point_group_measured_fraction_full 0.999
_diffrn_reflns_point_group_measured_fraction_max 0.985
_diffrn_reflns_theta_full 25.242
_diffrn_reflns_theta_max 29.279
_diffrn_reflns_theta_min 2.674
_diffrn_source 'fine-focus sealed tube'
_exptl_absorpt_coefficient_mu 5.288
_exptl_absorpt_correction_type multi-scan
_exptl_absorpt_process_details sadabs
_exptl_crystal_colour colorless
_exptl_crystal_density_diffrn 2.725
_exptl_crystal_description block
_exptl_crystal_F_000 468
_exptl_crystal_size_max 0.050
_exptl_crystal_size_mid 0.030
_exptl_crystal_size_min 0.030
_exptl_transmission_factor_max 0.7458
_exptl_transmission_factor_min 0.6131
_refine_diff_density_max 0.937
_refine_diff_density_min -1.197
_refine_diff_density_rms 0.177
_refine_ls_extinction_method none
_refine_ls_goodness_of_fit_ref 1.027
_refine_ls_hydrogen_treatment mixed
_refine_ls_matrix_type full
_refine_ls_number_parameters 203
_refine_ls_number_reflns 3278
_refine_ls_number_restraints 1
_refine_ls_restrained_S_all 1.027
_refine_ls_R_factor_all 0.0690
_refine_ls_R_factor_gt 0.0439
_refine_ls_shift/su_max 0.000
_refine_ls_shift/su_mean 0.000
_refine_ls_structure_factor_coef Fsqd
_refine_ls_weighting_details 'w=1/[\s^2^(Fo^2^)+(0.0390P)^2^+0.0345P] where P=(Fo^2^+2Fc^2^)/3'
_refine_ls_weighting_scheme calc
_refine_ls_wR_factor_gt 0.0898
_refine_ls_wR_factor_ref 0.1000
_reflns_Friedel_coverage 0.000
_reflns_number_gt 2342
_reflns_number_total 3278
_reflns_threshold_expression 'I > 2\s(I)'
_cod_data_source_file d1ce00719j2.cif
_cod_data_source_block 1_a_CCDC1
_cod_depositor_comments 'Adding full bibliography for 7243100--7243102.cif.'
_cod_original_formula_sum 'B6 H3 Cs Ga Na O13'
_cod_database_code 7243101
_shelx_shelxl_version_number 2018/3
_shelx_space_group_comment
;
The symmetry employed for this shelxl refinement is uniquely defined
by the following loop, which should always be used as a source of
symmetry information in preference to the above space-group names.
They are only intended as comments.
;
_shelx_estimated_absorpt_t_min 0.778
_shelx_estimated_absorpt_t_max 0.857

loop_
_space_group_symop_operation_xyz
'x, y, z'
'-x, -y, -z'

loop_
_atom_site_label
_atom_site_type_symbol
_atom_site_fract_x
_atom_site_fract_y
_atom_site_fract_z
_atom_site_U_iso_or_equiv
_atom_site_adp_type
_atom_site_occupancy
_atom_site_site_symmetry_order
_atom_site_calc_flag
_atom_site_refinement_flags_posn
_atom_site_refinement_flags_adp
_atom_site_refinement_flags_occupancy
_atom_site_disorder_assembly
_atom_site_disorder_group
Cs Cs 0.24345(6) -0.26700(5) 0.12550(3) 0.03546(13) Uani 1 1 d . . . . .
Ga Ga 0.83415(7) 0.75426(7) 0.83058(5) 0.01762(14) Uani 1 1 d . . . . .
Na Na 0.7893(3) 0.4094(3) 0.5486(2) 0.0306(5) Uani 1 1 d . . . . .
O3 O 0.2499(5) 0.1837(4) 0.6371(3) 0.0214(8) Uani 1 1 d . . . . .
O2 O 0.2062(5) -0.0042(5) 0.4277(3) 0.0253(8) Uani 1 1 d . . . . .
O9 O 0.3722(5) 0.6061(5) 0.8166(3) 0.0235(8) Uani 1 1 d . . . . .
O5 O 0.1625(5) 0.3023(5) 0.4706(3) 0.0231(8) Uani 1 1 d . . . . .
O11 O 0.7258(5) 0.8959(5) 0.9636(3) 0.0247(8) Uani 1 1 d . . . . .
O6 O 0.1079(5) 0.4637(5) 0.6771(3) 0.0213(8) Uani 1 1 d . . . . .
O4 O 0.1440(5) 0.1050(5) 0.2637(3) 0.0244(8) Uani 1 1 d . . . . .
O7 O 0.4291(5) 0.4215(5) 0.6129(3) 0.0238(8) Uani 1 1 d . . . . .
O8 O 0.0632(5) 0.6801(5) 0.8712(3) 0.0266(9) Uani 1 1 d . . . . .
O13 O 0.7975(6) 0.7569(5) 1.1154(3) 0.0343(10) Uani 1 1 d . . . . .
H13 H 0.779665 0.778379 1.188560 0.041 Uiso 1 1 d R U . . .
O10 O 0.6860(5) 0.5620(5) 0.7480(3) 0.0239(8) Uani 1 1 d . . . . .
O12 O 0.6175(6) 1.0088(5) 1.1641(3) 0.0366(10) Uani 1 1 d . . . . .
H12 H 0.587092 1.073761 1.124361 0.044 Uiso 1 1 d R U . . .
O1 O 0.2719(6) -0.1252(5) 0.5861(3) 0.0301(9) Uani 1 1 d D . . . .
B1 B 0.2442(8) 0.0226(8) 0.5511(5) 0.0206(12) Uani 1 1 d . . . . .
B6 B 0.7154(8) 0.8875(8) 1.0779(5) 0.0202(12) Uani 1 1 d . . . . .
B5 B 0.4946(8) 0.5313(7) 0.7249(5) 0.0187(12) Uani 1 1 d . . . . .
B4 B 0.1747(8) 0.5819(8) 0.7860(5) 0.0206(12) Uani 1 1 d . . . . .
B2 B 0.1702(8) 0.1377(8) 0.3861(5) 0.0200(12) Uani 1 1 d . . . . .
B3 B 0.2368(8) 0.3421(8) 0.5977(5) 0.0179(11) Uani 1 1 d . . . . .
H1 H 0.288(9) -0.107(8) 0.6606(14) 0.035(18) Uiso 1 1 d D . . . .

loop_
_atom_site_aniso_label
_atom_site_aniso_U_11
_atom_site_aniso_U_22
_atom_site_aniso_U_33
_atom_site_aniso_U_23
_atom_site_aniso_U_13
_atom_site_aniso_U_12
Cs 0.0385(2) 0.0303(2) 0.0358(2) 0.00963(17) -0.00646(16) 0.00520(17)
Ga 0.0159(3) 0.0202(3) 0.0160(3) 0.0042(2) 0.0034(2) 0.0019(2)
Na 0.0388(13) 0.0221(12) 0.0272(12) 0.0019(9) 0.0069(10) -0.0016(10)
O3 0.0304(19) 0.0152(19) 0.0173(17) 0.0037(14) -0.0014(14) -0.0015(15)
O2 0.039(2) 0.017(2) 0.0191(18) 0.0045(15) 0.0021(16) -0.0021(16)
O9 0.0166(17) 0.029(2) 0.0178(17) -0.0030(15) 0.0039(13) 0.0015(15)
O5 0.033(2) 0.020(2) 0.0157(17) 0.0046(15) -0.0001(15) 0.0038(16)
O11 0.031(2) 0.026(2) 0.0201(18) 0.0099(16) 0.0099(15) 0.0126(16)
O6 0.0181(17) 0.019(2) 0.0194(18) -0.0034(15) -0.0008(13) 0.0004(15)
O4 0.039(2) 0.018(2) 0.0149(17) 0.0033(15) 0.0027(15) -0.0038(16)
O7 0.0201(18) 0.024(2) 0.0206(18) -0.0029(15) 0.0083(14) -0.0059(15)
O8 0.0213(18) 0.035(2) 0.0173(18) -0.0012(16) 0.0011(14) 0.0098(16)
O13 0.054(3) 0.032(2) 0.020(2) 0.0113(17) 0.0123(18) 0.018(2)
O10 0.0160(17) 0.022(2) 0.030(2) 0.0034(16) 0.0050(14) -0.0026(15)
O12 0.049(3) 0.042(3) 0.026(2) 0.0169(19) 0.0132(18) 0.024(2)
O1 0.050(3) 0.018(2) 0.021(2) 0.0050(17) 0.0003(18) 0.0015(18)
B1 0.021(3) 0.021(3) 0.020(3) 0.006(2) 0.004(2) -0.004(2)
B6 0.017(3) 0.020(3) 0.022(3) 0.003(2) 0.006(2) 0.001(2)
B5 0.021(3) 0.013(3) 0.027(3) 0.012(2) 0.008(2) 0.005(2)
B4 0.015(3) 0.024(3) 0.021(3) 0.005(2) 0.000(2) 0.007(2)
B2 0.019(3) 0.025(3) 0.016(3) 0.006(2) 0.003(2) -0.007(2)
B3 0.021(3) 0.018(3) 0.013(2) 0.003(2) 0.001(2) 0.003(2)

loop_
_atom_type_symbol
_atom_type_description
_atom_type_scat_dispersion_real
_atom_type_scat_dispersion_imag
_atom_type_scat_source
H H 0.0000 0.0000 'International Tables Vol C Tables 4.2.6.8 and 6.1.1.4'
B B 0.0013 0.0007 'International Tables Vol C Tables 4.2.6.8 and 6.1.1.4'
Cs Cs -0.3680 2.1192 'International Tables Vol C Tables 4.2.6.8 and 6.1.1.4'
O O 0.0106 0.0060 'International Tables Vol C Tables 4.2.6.8 and 6.1.1.4'
Na Na 0.0362 0.0249 'International Tables Vol C Tables 4.2.6.8 and 6.1.1.4'
Ga Ga 0.2307 1.6083 'International Tables Vol C Tables 4.2.6.8 and 6.1.1.4'

loop_
_geom_angle_atom_site_label_1
_geom_angle_atom_site_label_2
_geom_angle_atom_site_label_3
_geom_angle
_geom_angle_site_symmetry_1
_geom_angle_site_symmetry_3
_geom_angle_publ_flag
O8 Cs O4 102.64(10) 1_544 . ?
O8 Cs O13 66.23(10) 1_544 1_444 ?
O4 Cs O13 71.65(10) . 1_444 ?
O8 Cs O10 126.39(10) 1_544 2_656 ?
O4 Cs O10 123.92(9) . 2_656 ?
O13 Cs O10 102.29(9) 1_444 2_656 ?
O8 Cs O12 106.80(10) 1_544 1_544 ?
O4 Cs O12 68.69(10) . 1_544 ?
O13 Cs O12 136.87(10) 1_444 1_544 ?
O10 Cs O12 113.44(9) 2_656 1_544 ?
O8 Cs O11 67.06(10) 1_544 2_666 ?
O4 Cs O11 50.91(9) . 2_666 ?
O13 Cs O11 89.70(9) 1_444 2_666 ?
O10 Cs O11 164.74(9) 2_656 2_666 ?
O12 Cs O11 51.85(9) 1_544 2_666 ?
O8 Cs O2 140.09(9) 1_544 . ?
O4 Cs O2 41.50(9) . . ?
O13 Cs O2 82.43(9) 1_444 . ?
O10 Cs O2 82.65(9) 2_656 . ?
O12 Cs O2 79.13(9) 1_544 . ?
O11 Cs O2 89.71(9) 2_666 . ?
O8 Cs O9 40.74(9) 1_544 1_544 ?
O4 Cs O9 122.16(9) . 1_544 ?
O13 Cs O9 106.60(9) 1_444 1_544 ?
O10 Cs O9 113.09(9) 2_656 1_544 ?
O12 Cs O9 81.42(9) 1_544 1_544 ?
O11 Cs O9 71.53(8) 2_666 1_544 ?
O2 Cs O9 158.79(9) . 1_544 ?
O8 Cs B5 135.73(12) 1_544 2_656 ?
O4 Cs B5 121.60(12) . 2_656 ?
O13 Cs B5 123.87(12) 1_444 2_656 ?
O10 Cs B5 22.20(11) 2_656 2_656 ?
O12 Cs B5 91.68(12) 1_544 2_656 ?
O11 Cs B5 143.52(11) 2_666 2_656 ?
O2 Cs B5 81.99(11) . 2_656 ?
O9 Cs B5 107.05(11) 1_544 2_656 ?
O8 Cs B6 97.73(12) 1_544 1_544 ?
O4 Cs B6 90.00(12) . 1_544 ?
O13 Cs B6 151.11(12) 1_444 1_544 ?
O10 Cs B6 106.49(11) 2_656 1_544 ?
O12 Cs B6 21.96(11) 1_544 1_544 ?
O11 Cs B6 61.52(11) 2_666 1_544 ?
O2 Cs B6 98.70(11) . 1_544 ?
O9 Cs B6 64.02(11) 1_544 1_544 ?
B5 Cs B6 84.62(13) 2_656 1_544 ?
O8 Cs B4 20.05(10) 1_544 1_544 ?
O4 Cs B4 118.22(11) . 1_544 ?
O13 Cs B4 84.43(11) 1_444 1_544 ?
O10 Cs B4 116.39(12) 2_656 1_544 ?
O12 Cs B4 99.71(11) 1_544 1_544 ?
O11 Cs B4 73.74(11) 2_666 1_544 ?
O2 Cs B4 158.89(11) . 1_544 ?
O9 Cs B4 22.37(10) 1_544 1_544 ?
B5 Cs B4 119.11(13) 2_656 1_544 ?
B6 Cs B4 85.05(13) 1_544 1_544 ?
O8 Cs B2 121.50(12) 1_544 . ?
O4 Cs B2 19.69(11) . . ?
O13 Cs B2 77.62(11) 1_444 . ?
O10 Cs B2 104.60(11) 2_656 . ?
O12 Cs B2 70.81(11) 1_544 . ?
O11 Cs B2 68.46(11) 2_666 . ?
O2 Cs B2 21.95(10) . . ?
O9 Cs B2 139.75(11) 1_544 . ?
B5 Cs B2 102.42(13) 2_656 . ?
B6 Cs B2 92.65(13) 1_544 . ?
B4 Cs B2 137.89(13) 1_544 . ?
O11 Ga O8 112.16(16) . 1_655 ?
O11 Ga O10 112.65(17) . . ?
O8 Ga O10 107.85(17) 1_655 . ?
O11 Ga O4 102.23(16) . 2_666 ?
O8 Ga O4 111.74(18) 1_655 2_666 ?
O10 Ga O4 110.20(16) . 2_666 ?
O11 Ga Na 149.37(13) . . ?
O8 Ga Na 91.68(12) 1_655 . ?
O10 Ga Na 38.58(12) . . ?
O4 Ga Na 85.27(12) 2_666 . ?
O11 Ga Cs 58.52(12) . 2_666 ?
O8 Ga Cs 120.56(12) 1_655 2_666 ?
O10 Ga Cs 130.62(12) . 2_666 ?
O4 Ga Cs 44.17(11) 2_666 2_666 ?
Na Ga Cs 125.80(4) . 2_666 ?
O11 Ga Cs 101.64(12) . 2_656 ?
O8 Ga Cs 71.46(13) 1_655 2_656 ?
O10 Ga Cs 46.38(12) . 2_656 ?
O4 Ga Cs 152.19(11) 2_666 2_656 ?
Na Ga Cs 66.93(4) . 2_656 ?
Cs Ga Cs 158.90(2) 2_666 2_656 ?
O11 Ga Cs 79.18(12) . 1_666 ?
O8 Ga Cs 33.24(11) 1_655 1_666 ?
O10 Ga Cs 119.56(12) . 1_666 ?
O4 Ga Cs 125.27(12) 2_666 1_666 ?
Na Ga Cs 120.76(4) . 1_666 ?
Cs Ga Cs 106.743(17) 2_666 1_666 ?
Cs Ga Cs 73.367(17) 2_656 1_666 ?
O1 Na O10 132.60(17) 2_656 . ?
O1 Na O5 136.37(16) 2_656 2_666 ?
O10 Na O5 85.55(14) . 2_666 ?
O1 Na O6 116.32(16) 2_656 1_655 ?
O10 Na O6 79.58(13) . 1_655 ?
O5 Na O6 86.74(13) 2_666 1_655 ?
O1 Na O7 89.60(15) 2_656 . ?
O10 Na O7 54.50(12) . . ?
O5 Na O7 101.94(15) 2_666 . ?
O6 Na O7 131.78(14) 1_655 . ?
O1 Na O5 77.78(14) 2_656 1_655 ?
O10 Na O5 130.74(14) . 1_655 ?
O5 Na O5 92.48(13) 2_666 1_655 ?
O6 Na O5 51.19(11) 1_655 1_655 ?
O7 Na O5 165.28(14) . 1_655 ?
O1 Na B5 113.13(18) 2_656 . ?
O10 Na B5 27.15(14) . . ?
O5 Na B5 92.69(16) 2_666 . ?
O6 Na B5 106.12(16) 1_655 . ?
O7 Na B5 27.42(14) . . ?
O5 Na B5 156.34(15) 1_655 . ?
O1 Na O7 94.13(13) 2_656 2_666 ?
O10 Na O7 102.54(13) . 2_666 ?
O5 Na O7 51.04(11) 2_666 2_666 ?
O6 Na O7 136.82(14) 1_655 2_666 ?
O7 Na O7 74.00(13) . 2_666 ?
O5 Na O7 114.01(12) 1_655 2_666 ?
B5 Na O7 86.91(14) . 2_666 ?
O1 Na B3 108.46(16) 2_656 2_666 ?
O10 Na B3 106.92(17) . 2_666 ?
O5 Na B3 28.67(13) 2_666 2_666 ?
O6 Na B3 108.98(16) 1_655 2_666 ?
O7 Na B3 98.73(16) . 2_666 ?
O5 Na B3 92.49(14) 1_655 2_666 ?
B5 Na B3 102.95(16) . 2_666 ?
O7 Na B3 28.45(13) 2_666 2_666 ?
O1 Na Ga 157.99(13) 2_656 . ?
O10 Na Ga 28.31(9) . . ?
O5 Na Ga 65.28(10) 2_666 . ?
O6 Na Ga 60.81(9) 1_655 . ?
O7 Na Ga 79.88(9) . . ?
O5 Na Ga 109.29(9) 1_655 . ?
B5 Na Ga 53.00(13) . . ?
O7 Na Ga 101.35(9) 2_666 . ?
B3 Na Ga 92.32(13) 2_666 . ?
O1 Na Na 108.12(15) 2_656 2_766 ?
O10 Na Na 117.34(14) . 2_766 ?
O5 Na Na 51.36(10) 2_666 2_766 ?
O6 Na Na 58.17(10) 1_655 2_766 ?
O7 Na Na 153.17(14) . 2_766 ?
O5 Na Na 41.12(9) 1_655 2_766 ?
B5 Na Na 138.33(16) . 2_766 ?
O7 Na Na 84.50(10) 2_666 2_766 ?
B3 Na Na 57.07(12) 2_666 2_766 ?
Ga Na Na 89.03(8) . 2_766 ?
O1 Na Cs 94.67(11) 2_656 2_656 ?
O10 Na Cs 47.50(10) . 2_656 ?
O5 Na Cs 128.86(11) 2_666 2_656 ?
O6 Na Cs 68.39(10) 1_655 2_656 ?
O7 Na Cs 69.65(9) . 2_656 ?
O5 Na Cs 103.51(9) 1_655 2_656 ?
B5 Na Cs 56.17(11) . 2_656 ?
O7 Na Cs 142.47(10) 2_666 2_656 ?
B3 Na Cs 154.29(13) 2_666 2_656 ?
Ga Na Cs 63.58(4) . 2_656 ?
Na Na Cs 126.56(9) 2_766 2_656 ?
B1 O3 B3 119.8(4) . . ?
B1 O2 B2 119.9(4) . . ?
B1 O2 Cs 148.7(3) . . ?
B2 O2 Cs 89.4(3) . . ?
B5 O9 B4 118.1(4) . . ?
B5 O9 Cs 152.6(3) . 1_566 ?
B4 O9 Cs 84.8(3) . 1_566 ?
B2 O5 B3 122.2(4) . . ?
B2 O5 Na 131.3(3) . 2_666 ?
B3 O5 Na 98.0(3) . 2_666 ?
B2 O5 Na 115.5(3) . 1_455 ?
B3 O5 Na 91.0(3) . 1_455 ?
Na O5 Na 87.52(13) 2_666 1_455 ?
B6 O11 Ga 131.5(3) . . ?
B6 O11 Cs 127.8(3) . 2_666 ?
Ga O11 Cs 95.08(13) . 2_666 ?
B4 O6 B3 120.9(4) . . ?
B4 O6 Na 134.8(3) . 1_455 ?
B3 O6 Na 104.0(3) . 1_455 ?
B2 O4 Ga 131.4(4) . 2_666 ?
B2 O4 Cs 111.0(3) . . ?
Ga O4 Cs 111.15(15) 2_666 . ?
B5 O7 B3 119.4(4) . . ?
B5 O7 Na 87.1(3) . . ?
B3 O7 Na 150.4(3) . . ?
B5 O7 Na 115.3(3) . 2_666 ?
B3 O7 Na 76.0(3) . 2_666 ?
Na O7 Na 106.00(13) . 2_666 ?
B4 O8 Ga 122.4(3) . 1_455 ?
B4 O8 Cs 110.0(3) . 1_566 ?
Ga O8 Cs 127.49(16) 1_455 1_566 ?
B6 O13 Cs 118.6(3) . 1_666 ?
B6 O13 H13 107.3 . . ?
Cs O13 H13 100.2 1_666 . ?
B5 O10 Ga 134.0(3) . . ?
B5 O10 Na 99.7(3) . . ?
Ga O10 Na 113.11(17) . . ?
B5 O10 Cs 95.9(3) . 2_656 ?
Ga O10 Cs 109.20(15) . 2_656 ?
Na O10 Cs 98.89(13) . 2_656 ?
B6 O12 Cs 92.5(3) . 1_566 ?
B6 O12 H12 99.4 . . ?
Cs O12 H12 105.3 1_566 . ?
B1 O1 Na 123.0(3) . 2_656 ?
B1 O1 H1 115(4) . . ?
Na O1 H1 121(4) 2_656 . ?
O3 B1 O2 122.9(5) . . ?
O3 B1 O1 120.4(5) . . ?
O2 B1 O1 116.6(5) . . ?
O11 B6 O12 121.3(5) . . ?
O11 B6 O13 122.6(5) . . ?
O12 B6 O13 116.1(5) . . ?
O11 B6 Cs 112.1(3) . 1_566 ?
O12 B6 Cs 65.6(3) . 1_566 ?
O13 B6 Cs 89.7(3) . 1_566 ?
O7 B5 O10 118.3(5) . . ?
O7 B5 O9 121.6(5) . . ?
O10 B5 O9 120.0(5) . . ?
O7 B5 Na 65.5(3) . . ?
O10 B5 Na 53.1(3) . . ?
O9 B5 Na 172.6(4) . . ?
O7 B5 Cs 106.1(3) . 2_656 ?
O10 B5 Cs 61.9(2) . 2_656 ?
O9 B5 Cs 98.5(3) . 2_656 ?
Na B5 Cs 80.87(13) . 2_656 ?
O8 B4 O6 124.2(5) . . ?
O8 B4 O9 115.6(5) . . ?
O6 B4 O9 120.1(5) . . ?
O8 B4 Cs 50.0(2) . 1_566 ?
O6 B4 Cs 151.8(4) . 1_566 ?
O9 B4 Cs 72.9(3) . 1_566 ?
O4 B2 O5 123.4(5) . . ?
O4 B2 O2 117.4(5) . . ?
O5 B2 O2 119.2(5) . . ?
O4 B2 Cs 49.3(3) . . ?
O5 B2 Cs 169.4(4) . . ?
O2 B2 Cs 68.7(3) . . ?
O5 B3 O7 109.6(4) . . ?
O5 B3 O6 108.3(4) . . ?
O7 B3 O6 110.5(4) . . ?
O5 B3 O3 112.6(4) . . ?
O7 B3 O3 107.6(4) . . ?
O6 B3 O3 108.2(4) . . ?
O5 B3 Na 53.3(2) . 2_666 ?
O7 B3 Na 75.6(3) . 2_666 ?
O6 B3 Na 83.8(3) . 2_666 ?
O3 B3 Na 164.7(4) . 2_666 ?

loop_
_geom_bond_atom_site_label_1
_geom_bond_atom_site_label_2
_geom_bond_distance
_geom_bond_site_symmetry_2
_geom_bond_publ_flag
Cs O8 2.998(3) 1_544 ?
Cs O4 3.015(4) . ?
Cs O13 3.138(4) 1_444 ?
Cs O10 3.175(4) 2_656 ?
Cs O12 3.340(5) 1_544 ?
Cs O11 3.455(4) 2_666 ?
Cs O2 3.459(4) . ?
Cs O9 3.532(4) 1_544 ?
Cs B5 3.579(5) 2_656 ?
Cs B6 3.665(6) 1_544 ?
Cs B4 3.681(6) 1_544 ?
Cs B2 3.713(6) . ?
Ga O11 1.802(4) . ?
Ga O8 1.805(3) 1_655 ?
Ga O10 1.813(4) . ?
Ga O4 1.807(3) 2_666 ?
Ga Na 3.515(2) . ?
Na O1 2.332(4) 2_656 ?
Na O10 2.383(4) . ?
Na O5 2.419(4) 2_666 ?
Na O6 2.555(4) 1_655 ?
Na O7 2.674(4) . ?
Na O5 2.873(4) 1_655 ?
Na B5 2.936(6) . ?
Na O7 2.981(4) 2_666 ?
Na B3 2.986(6) 2_666 ?
Na Na 3.675(5) 2_766 ?
O3 B1 1.353(7) . ?
O3 B3 1.481(6) . ?
O2 B1 1.367(7) . ?
O2 B2 1.388(7) . ?
O9 B5 1.386(6) . ?
O9 B4 1.407(6) . ?
O5 B2 1.372(7) . ?
O5 B3 1.447(6) . ?
O11 B6 1.338(6) . ?
O6 B4 1.356(7) . ?
O6 B3 1.468(6) . ?
O4 B2 1.340(6) . ?
O7 B5 1.354(7) . ?
O7 B3 1.466(7) . ?
O8 B4 1.343(6) . ?
O13 B6 1.372(7) . ?
O13 H13 0.8174 . ?
O10 B5 1.359(6) . ?
O12 B6 1.372(7) . ?
O12 H12 0.8165 . ?
O1 B1 1.381(7) . ?
O1 H1 0.817(10) . ?
